data_7011509
loop_
_publ_author_name
'Takagi, Fusao'
'Seino, Hidetake'
'Hidai, Masanobu'
'Mizobe, Yasushi'

_publ_section_title
;
 Nucleophilic addition and substitution reactions on the sulfur atoms
 bound to two Ir atoms. Conversion of a hydrosulfido complex
 [(??5-C5Me5)2Ir2(??-SH)3]Cl into a series of diiridium complexes with
 bridging thiolato ligands
;
_journal_issue 18
_journal_name_full 'Journal of the Chemical Society, Dalton Transactions'
_journal_page_first 3603
_journal_paper_doi 10.1039/b200689h
_journal_year 2002
_chemical_formula_sum 'C33 H48 Ir2 O2 S3'
_chemical_formula_weight 957.36
_space_group_IT_number 88
_symmetry_cell_setting tetragonal
_symmetry_Int_Tables_number 88
_symmetry_space_group_name_Hall '-I 4ad'
_symmetry_space_group_name_H-M 'I 41/a :2'
_audit_creation_date 'Thu Apr 13 02:41:26 2000'
_audit_creation_method 'from TEXRAY.INF file'
_cell_angle_alpha 90
_cell_angle_beta 90
_cell_angle_gamma 90
_cell_formula_units_Z 16
_cell_length_a 22.375(3)
_cell_length_b 22.375(3)
_cell_length_c 27.148(3)
_cell_measurement_reflns_used 25
_cell_measurement_temperature 296.2
_cell_measurement_theta_max 19.6
_cell_measurement_theta_min 15.5
_cell_volume 13591(3)
_computing_cell_refinement 'Rigaku/AFC Diffractometer Control'
_computing_data_collection 'Rigaku/AFC Diffractometer Control'
_computing_data_reduction teXsan
_computing_publication_material teXsan
_computing_structure_refinement teXsan
_computing_structure_solution 'DIRDIF92 (PATTY)'
_diffrn_ambient_temperature 296.2
_diffrn_measurement_device_type 'Rigaku AFC7R'
_diffrn_measurement_method \w-2\q
_diffrn_orient_matrix_UB_11 -0.00781
_diffrn_orient_matrix_UB_12 -0.00059
_diffrn_orient_matrix_UB_13 -0.03627
_diffrn_orient_matrix_UB_21 0.04397
_diffrn_orient_matrix_UB_22 0.00166
_diffrn_orient_matrix_UB_23 -0.00645
_diffrn_orient_matrix_UB_31 0.00173
_diffrn_orient_matrix_UB_32 -0.04466
_diffrn_orient_matrix_UB_33 0.00024
_diffrn_radiation_detector 'scintillation counter'
_diffrn_radiation_monochromator graphite
_diffrn_radiation_source 'Rigaku rotating anode'
_diffrn_radiation_type 'Mo K\a'
_diffrn_radiation_wavelength 0.7107
_diffrn_reflns_av_R_equivalents 0.000
_diffrn_reflns_av_sigmaI/netI 0.097
_diffrn_reflns_limit_h_max 29
_diffrn_reflns_limit_h_min 0
_diffrn_reflns_limit_k_max 0
_diffrn_reflns_limit_k_min -29
_diffrn_reflns_limit_l_max 35
_diffrn_reflns_limit_l_min 0
_diffrn_reflns_number 8354
_diffrn_reflns_reduction_process 'Lp corrections applied'
_diffrn_reflns_theta_max 27.51
_diffrn_reflns_theta_min 2.57
_diffrn_standards_decay_% -0.01
_diffrn_standards_interval_count 150
_diffrn_standards_number 3
_exptl_absorpt_coefficient_mu 8.059
_exptl_absorpt_correction_T_max 0.998
_exptl_absorpt_correction_T_min 0.492
_exptl_absorpt_correction_type psi-scan
_exptl_absorpt_process_details '(North, Phillips & Mathews, 1968)'
_exptl_crystal_colour red
_exptl_crystal_density_diffrn 1.871
_exptl_crystal_density_method 'not measured'
_exptl_crystal_description prismatic
_exptl_crystal_F_000 7424.00
_exptl_crystal_size_max 0.400
_exptl_crystal_size_mid 0.400
_exptl_crystal_size_min 0.200
_refine_diff_density_max 1.29
_refine_diff_density_min -1.38
_refine_ls_extinction_coef 0.000030(8)
_refine_ls_extinction_method 'Zachariasen(1967) type 2 Gaussian isotropic'
_refine_ls_goodness_of_fit_ref 1.319
_refine_ls_matrix_type full
_refine_ls_number_constraints 0
_refine_ls_number_parameters 382
_refine_ls_number_reflns 4602
_refine_ls_number_restraints 0
_refine_ls_R_factor_all 0.0389
_refine_ls_R_factor_gt 0.0389
_refine_ls_shift/su_max 0.4300
_refine_ls_shift/su_mean 0.0240
_refine_ls_structure_factor_coef F
_refine_ls_weighting_details 'w = 1/[\s^2^(Fo) + 0.00014|Fo|^2^]'
_refine_ls_weighting_scheme calc
_refine_ls_wR_factor_gt 0.0389
_refine_ls_wR_factor_ref 0.0389
_reflns_number_gt 4602
_reflns_number_total 8354
_reflns_threshold_expression >3.0sigma(I)
_cod_data_source_file b200689h.txt
_cod_data_source_block '[(Cp*Ir)2(S){SCHPhCH2CH(OH)S}].THF_(9.THF)'
_cod_depositor_comments
;
The following automatic conversions were performed:
'_reflns_observed_expression' tag replaced with
'_reflns_threshold_expression' tag as specified in the replacement
file
'cod-tools/trunk/perl-scripts/inputs/replacement_tags.lst'.

'_atom_site_calc_flags'
tag replaced with '_atom_site_calc_flag' tag as specified in the
replacement file
'cod-tools/trunk/perl-scripts/inputs/replacement_tags.lst'.

'_atom_type_scat_imag'
tag replaced with '_atom_type_scat_dispersion_imag' tag as specified
in the replacement file
'cod-tools/trunk/perl-scripts/inputs/replacement_tags.lst'.

Automatic conversion script
Id: cif_correct_tags 3137 2015-03-23 15:08:43Z antanas 
;
_cod_original_sg_symbol_H-M 'I 41/a       '
_cod_original_formula_sum 'C33 H48 Ir2 O2 S3 '
_cod_database_code 7011509

loop_
_symmetry_equiv_pos_as_xyz
x,y,z
-x,1/2-y,z
3/4-y,1/4+x,1/4+z
1/4+y,1/4-x,1/4+z
-x,-y,-z
x,1/2+y,-z
3/4+y,1/4-x,1/4-z
1/4-y,1/4+x,1/4-z
1/2+x,1/2+y,1/2+z
1/2-x,-y,1/2+z
1/4-y,3/4+x,3/4+z
3/4+y,3/4-x,3/4+z
1/2-x,1/2-y,1/2-z
1/2+x,y,1/2-z
1/4+y,3/4-x,3/4-z
3/4-y,3/4+x,3/4-z

loop_
_atom_site_label
_atom_site_type_symbol
_atom_site_fract_x
_atom_site_fract_y
_atom_site_fract_z
_atom_site_U_iso_or_equiv
_atom_site_adp_type
_atom_site_occupancy
_atom_site_calc_flag
_atom_site_refinement_flags
_atom_site_disorder_assembly
_atom_site_disorder_group
Ir(1) Ir 0.19465(2) 0.13145(2) 0.03557(1) 0.0355(1) Uani 1.00 d . . .
Ir(2) Ir 0.31961(2) 0.11714(2) -0.03020(1) 0.0407(1) Uani 1.00 d . . .
S(1) S 0.2181(1) 0.0898(1) -0.04314(8) 0.0398(7) Uani 1.00 d . . .
S(2) S 0.2669(1) 0.1985(1) 0.00352(9) 0.0438(7) Uani 1.00 d . . .
S(3) S 0.2872(1) 0.0804(1) 0.04787(9) 0.0469(8) Uani 1.00 d . . .
O(1) O 0.1355(3) 0.1218(4) -0.1094(3) 0.061(3) Uani 1.00 d . . .
O(2) O 0.414(3) 0.308(4) 0.074(1) 0.37(3) Uani 0.88 d P . .
O(3) O 0.355(2) 0.263(1) 0.130(1) 0.30(2) Uani 0.88 d P . .
C(1) C 0.1341(5) 0.1890(5) 0.0780(4) 0.055(4) Uani 1.00 d . . .
C(2) C 0.1648(5) 0.1475(5) 0.1102(3) 0.055(4) Uani 1.00 d . . .
C(3) C 0.1451(5) 0.0882(5) 0.0945(3) 0.049(3) Uani 1.00 d . . .
C(4) C 0.1066(5) 0.0937(5) 0.0538(4) 0.049(3) Uani 1.00 d . . .
C(5) C 0.0997(5) 0.1571(5) 0.0437(4) 0.051(3) Uani 1.00 d . . .
C(6) C 0.1391(7) 0.2551(6) 0.0852(5) 0.091(5) Uani 1.00 d . . .
C(7) C 0.2024(6) 0.1611(7) 0.1536(4) 0.085(5) Uani 1.00 d . . .
C(8) C 0.1636(6) 0.0324(6) 0.1195(4) 0.075(4) Uani 1.00 d . . .
C(9) C 0.0760(5) 0.0456(6) 0.0265(5) 0.071(4) Uani 1.00 d . . .
C(10) C 0.0543(5) 0.1827(7) 0.0085(5) 0.091(5) Uani 1.00 d . . .
C(11) C 0.3968(5) 0.1604(6) -0.0651(5) 0.067(4) Uani 1.00 d . . .
C(12) C 0.4171(5) 0.1226(8) -0.0280(5) 0.073(5) Uani 1.00 d . . .
C(13) C 0.3981(5) 0.0622(6) -0.0402(5) 0.064(4) Uani 1.00 d . . .
C(14) C 0.3677(5) 0.0635(5) -0.0846(4) 0.053(4) Uani 1.00 d . . .
C(15) C 0.3655(5) 0.1246(6) -0.1013(4) 0.059(4) Uani 1.00 d . . .
C(16) C 0.4084(7) 0.2258(7) -0.0682(7) 0.122(7) Uani 1.00 d . . .
C(17) C 0.4557(7) 0.137(1) 0.0160(6) 0.150(8) Uani 1.00 d . . .
C(18) C 0.4120(7) 0.0061(7) -0.0113(6) 0.110(6) Uani 1.00 d . . .
C(19) C 0.3412(6) 0.0107(7) -0.1111(5) 0.097(5) Uani 1.00 d . . .
C(20) C 0.3421(6) 0.1448(8) -0.1502(4) 0.115(6) Uani 1.00 d . . .
C(21) C 0.1914(4) 0.1410(5) -0.0912(3) 0.042(3) Uani 1.00 d . . .
C(22) C 0.1815(5) 0.2046(5) -0.0740(4) 0.052(4) Uani 1.00 d . . .
C(23) C 0.2352(5) 0.2377(5) -0.0513(4) 0.047(3) Uani 1.00 d . . .
C(24) C 0.2213(6) 0.3013(5) -0.0354(4) 0.053(3) Uani 1.00 d . . .
C(25) C 0.2679(6) 0.3376(6) -0.0198(4) 0.066(4) Uani 1.00 d . . .
C(26) C 0.2576(8) 0.3977(6) -0.0064(5) 0.085(5) Uani 1.00 d . . .
C(27) C 0.2018(9) 0.4204(6) -0.0088(5) 0.090(6) Uani 1.00 d . . .
C(28) C 0.1576(8) 0.3864(6) -0.0243(5) 0.086(5) Uani 1.00 d . . .
C(29) C 0.1652(6) 0.3265(5) -0.0380(4) 0.067(4) Uani 1.00 d . . .
C(30) C 0.437(5) 0.304(7) 0.105(2) 0.46(6) Uani 1.00 d . . .
C(31) C 0.424(2) 0.262(2) 0.134(2) 0.27(2) Uani 1.00 d . . .
C(32) C 0.344(2) 0.317(2) 0.103(1) 0.21(2) Uani 1.00 d . . .
H(1) H 0.1797 0.2669 0.0822 0.1093 Uiso 1.00 calc . . .
H(2) H 0.1159 0.2751 0.0609 0.1093 Uiso 1.00 calc . . .
H(3) H 0.1248 0.2654 0.1170 0.1093 Uiso 1.00 calc . . .
H(4) H 0.1829 0.1474 0.1825 0.1019 Uiso 1.00 calc . . .
H(5) H 0.2398 0.1415 0.1503 0.1019 Uiso 1.00 calc . . .
H(6) H 0.2085 0.2030 0.1557 0.1019 Uiso 1.00 calc . . .
H(7) H 0.1509 0.0334 0.1529 0.0904 Uiso 1.00 calc . . .
H(8) H 0.1459 -0.0009 0.1034 0.0904 Uiso 1.00 calc . . .
H(9) H 0.2059 0.0288 0.1183 0.0904 Uiso 1.00 calc . . .
H(10) H 0.0340 0.0500 0.0299 0.0855 Uiso 1.00 calc . . .
H(11) H 0.0865 0.0478 -0.0074 0.0855 Uiso 1.00 calc . . .
H(12) H 0.0879 0.0079 0.0394 0.0855 Uiso 1.00 calc . . .
H(13) H 0.0242 0.2030 0.0266 0.1098 Uiso 1.00 calc . . .
H(14) H 0.0735 0.2100 -0.0132 0.1098 Uiso 1.00 calc . . .
H(15) H 0.0368 0.1513 -0.0101 0.1098 Uiso 1.00 calc . . .
H(16) H 0.4502 0.2327 -0.0700 0.1464 Uiso 1.00 calc . . .
H(17) H 0.3896 0.2415 -0.0968 0.1464 Uiso 1.00 calc . . .
H(18) H 0.3927 0.2450 -0.0398 0.1464 Uiso 1.00 calc . . .
H(19) H 0.4359 0.1252 0.0453 0.1798 Uiso 1.00 calc . . .
H(20) H 0.4927 0.1166 0.0133 0.1798 Uiso 1.00 calc . . .
H(21) H 0.4629 0.1790 0.0170 0.1798 Uiso 1.00 calc . . .
H(22) H 0.3758 -0.0135 -0.0028 0.1315 Uiso 1.00 calc . . .
H(23) H 0.4358 -0.0198 -0.0308 0.1315 Uiso 1.00 calc . . .
H(24) H 0.4331 0.0163 0.0179 0.1315 Uiso 1.00 calc . . .
H(25) H 0.3123 -0.0079 -0.0906 0.1164 Uiso 1.00 calc . . .
H(26) H 0.3228 0.0238 -0.1407 0.1164 Uiso 1.00 calc . . .
H(27) H 0.3720 -0.0171 -0.1187 0.1164 Uiso 1.00 calc . . .
H(28) H 0.3451 0.1871 -0.1525 0.1384 Uiso 1.00 calc . . .
H(29) H 0.3649 0.1270 -0.1758 0.1384 Uiso 1.00 calc . . .
H(30) H 0.3014 0.1333 -0.1534 0.1384 Uiso 1.00 calc . . .
H(31) H 0.213(3) 0.138(3) -0.120(2) 0.01(1) Uiso 1.00 calc . . .
H(32) H 0.139(4) 0.081(4) -0.124(3) 0.043(10) Uiso 1.00 calc . . .
H(33) H 0.151(4) 0.208(4) -0.048(3) 0.056(8) Uiso 1.00 calc . . .
H(34) H 0.171(5) 0.232(5) -0.104(4) 0.089(7) Uiso 1.00 calc . . .
H(35) H 0.266(4) 0.236(4) -0.072(3) 0.03(1) Uiso 1.00 calc . . .
H(36) H 0.3072 0.3218 -0.0181 0.0787 Uiso 1.00 calc . . .
H(37) H 0.2899 0.4221 0.0042 0.1022 Uiso 1.00 calc . . .
H(38) H 0.1945 0.4606 0.0007 0.1076 Uiso 1.00 calc . . .
H(39) H 0.1188 0.4033 -0.0263 0.1030 Uiso 1.00 calc . . .
H(40) H 0.1321 0.3035 -0.0490 0.0802 Uiso 1.00 calc . . .

loop_
_atom_site_aniso_label
_atom_site_aniso_U_11
_atom_site_aniso_U_22
_atom_site_aniso_U_33
_atom_site_aniso_U_12
_atom_site_aniso_U_13
_atom_site_aniso_U_23
Ir(1) 0.0397(2) 0.0363(2) 0.0305(2) 0.0052(2) 0.0030(2) -0.0028(2)
Ir(2) 0.0336(2) 0.0512(3) 0.0372(2) -0.0015(2) 0.0011(2) -0.0047(2)
S(1) 0.038(1) 0.048(2) 0.034(1) -0.001(1) 0.001(1) -0.007(1)
S(2) 0.047(2) 0.042(2) 0.042(1) -0.007(1) 0.000(1) -0.004(1)
S(3) 0.045(2) 0.058(2) 0.038(1) 0.012(1) -0.001(1) 0.004(1)
O(1) 0.053(5) 0.068(6) 0.062(5) 0.009(5) -0.015(4) -0.020(4)
O(2) 0.37(5) 0.54(6) 0.19(3) -0.22(5) 0.13(4) 0.02(5)
O(3) 0.25(3) 0.23(3) 0.42(4) -0.01(3) -0.02(3) 0.11(3)
C(1) 0.068(8) 0.045(7) 0.053(6) 0.008(7) 0.019(6) 0.005(6)
C(2) 0.069(8) 0.066(8) 0.030(5) -0.014(7) 0.017(5) -0.014(5)
C(3) 0.048(7) 0.061(8) 0.039(5) 0.017(6) 0.015(5) 0.011(5)
C(4) 0.050(7) 0.040(7) 0.059(7) 0.007(6) 0.016(5) -0.005(5)
C(5) 0.049(7) 0.059(8) 0.044(6) 0.016(6) 0.007(5) 0.003(5)
C(6) 0.12(1) 0.054(8) 0.10(1) 0.011(9) 0.049(9) -0.016(8)
C(7) 0.09(1) 0.12(1) 0.042(7) -0.013(10) -0.005(7) -0.022(7)
C(8) 0.09(1) 0.071(9) 0.064(8) 0.021(8) 0.018(7) 0.025(7)
C(9) 0.047(7) 0.067(8) 0.100(10) -0.010(7) 0.013(7) -0.023(8)
C(10) 0.053(8) 0.14(1) 0.086(10) 0.048(9) 0.002(7) 0.026(9)
C(11) 0.045(8) 0.065(9) 0.090(9) -0.017(7) 0.020(7) 0.000(8)
C(12) 0.028(6) 0.13(1) 0.062(8) -0.013(8) 0.003(6) -0.015(9)
C(13) 0.040(7) 0.079(10) 0.074(8) 0.015(7) 0.007(6) 0.013(8)
C(14) 0.031(6) 0.065(8) 0.063(7) -0.002(6) 0.021(5) -0.016(6)
C(15) 0.045(7) 0.088(10) 0.044(6) 0.004(7) 0.019(5) 0.008(6)
C(16) 0.09(1) 0.08(1) 0.20(2) -0.04(1) 0.06(1) -0.01(1)
C(17) 0.06(1) 0.27(3) 0.12(1) -0.01(1) -0.037(10) -0.06(2)
C(18) 0.09(1) 0.11(1) 0.13(1) 0.03(1) 0.03(1) 0.03(1)
C(19) 0.08(1) 0.10(1) 0.10(1) -0.039(9) 0.048(9) -0.065(9)
C(20) 0.08(1) 0.21(2) 0.052(8) 0.05(1) 0.030(8) 0.036(10)
C(21) 0.027(6) 0.060(8) 0.040(5) 0.000(5) -0.004(4) -0.008(5)
C(22) 0.055(8) 0.060(8) 0.039(6) 0.017(7) -0.009(5) 0.010(6)
C(23) 0.054(7) 0.041(7) 0.046(6) 0.007(6) 0.006(5) 0.009(5)
C(24) 0.074(8) 0.038(6) 0.046(6) -0.005(6) 0.021(6) 0.006(5)
C(25) 0.09(1) 0.054(8) 0.055(7) -0.010(8) 0.016(7) 0.002(6)
C(26) 0.14(2) 0.056(9) 0.057(8) -0.01(1) 0.013(9) 0.018(7)
C(27) 0.16(2) 0.058(10) 0.048(8) 0.00(1) 0.008(10) -0.010(7)
C(28) 0.13(1) 0.058(9) 0.070(9) 0.029(10) 0.009(9) 0.003(8)
C(29) 0.087(10) 0.058(8) 0.055(7) 0.018(8) 0.005(7) 0.011(6)
C(30) 0.6(2) 0.6(1) 0.16(5) -0.3(1) 0.10(6) -0.02(7)
C(31) 0.20(4) 0.28(4) 0.31(5) -0.03(3) -0.02(3) 0.16(3)
C(32) 0.20(3) 0.24(3) 0.20(3) 0.10(3) -0.05(3) 0.00(3)

loop_
_atom_type_symbol
_atom_type_description
_atom_type_scat_dispersion_real
_atom_type_scat_dispersion_imag
_atom_type_scat_source
C C 0.003 0.002
;International Tables for Crystallography
(1992, Vol. C, Tables 4.2.6.8 and 6.1.1.1)
;
H H 0.000 0.000
;International Tables for Crystallography
(1992, Vol. C, Table 6.1.1.2)
;
O O 0.011 0.006
;International Tables for Crystallography
(1992, Vol. C, Tables 4.2.6.8 and 6.1.1.1)
;
S S 0.125 0.123
;International Tables for Crystallography
(1992, Vol. C, Tables 4.2.6.8 and 6.1.1.1)
;
Ir Ir -1.444 7.990
;International Tables for Crystallography
(1992, Vol. C, Tables 4.2.6.8 and 6.1.1.1)
;

loop_
_geom_angle_atom_site_label_1
_geom_angle_atom_site_label_2
_geom_angle_atom_site_label_3
_geom_angle
_geom_angle_site_symmetry_1
_geom_angle_site_symmetry_2
_geom_angle_site_symmetry_3
_geom_angle_publ_flag
S(1) Ir(1) S(2) 76.62(9) 1_555 1_555 1_555 yes
S(1) Ir(1) S(3) 75.42(9) 1_555 1_555 1_555 yes
S(1) Ir(1) C(1) 146.5(3) 1_555 1_555 1_555 yes
S(1) Ir(1) C(2) 166.0(3) 1_555 1_555 1_555 yes
S(1) Ir(1) C(3) 126.7(3) 1_555 1_555 1_555 yes
S(1) Ir(1) C(4) 104.4(3) 1_555 1_555 1_555 yes
S(1) Ir(1) C(5) 113.7(3) 1_555 1_555 1_555 yes
S(2) Ir(1) S(3) 76.26(10) 1_555 1_555 1_555 yes
S(2) Ir(1) C(1) 104.0(3) 1_555 1_555 1_555 yes
S(2) Ir(1) C(2) 116.7(3) 1_555 1_555 1_555 yes
S(2) Ir(1) C(3) 154.1(3) 1_555 1_555 1_555 yes
S(2) Ir(1) C(4) 159.4(3) 1_555 1_555 1_555 yes
S(2) Ir(1) C(5) 121.9(3) 1_555 1_555 1_555 yes
S(3) Ir(1) C(1) 137.9(3) 1_555 1_555 1_555 yes
S(3) Ir(1) C(2) 102.5(3) 1_555 1_555 1_555 yes
S(3) Ir(1) C(3) 97.3(3) 1_555 1_555 1_555 yes
S(3) Ir(1) C(4) 124.2(3) 1_555 1_555 1_555 yes
S(3) Ir(1) C(5) 160.6(3) 1_555 1_555 1_555 yes
C(1) Ir(1) C(2) 38.8(4) 1_555 1_555 1_555 yes
C(1) Ir(1) C(3) 63.9(4) 1_555 1_555 1_555 yes
C(1) Ir(1) C(4) 63.6(4) 1_555 1_555 1_555 yes
C(1) Ir(1) C(5) 37.2(4) 1_555 1_555 1_555 yes
C(2) Ir(1) C(3) 39.4(4) 1_555 1_555 1_555 yes
C(2) Ir(1) C(4) 65.0(4) 1_555 1_555 1_555 yes
C(2) Ir(1) C(5) 64.4(4) 1_555 1_555 1_555 yes
C(3) Ir(1) C(4) 37.5(4) 1_555 1_555 1_555 yes
C(3) Ir(1) C(5) 63.4(4) 1_555 1_555 1_555 yes
C(4) Ir(1) C(5) 38.4(4) 1_555 1_555 1_555 yes
S(1) Ir(2) S(2) 77.16(9) 1_555 1_555 1_555 yes
S(1) Ir(2) S(3) 75.65(9) 1_555 1_555 1_555 yes
S(1) Ir(2) C(11) 143.3(4) 1_555 1_555 1_555 yes
S(1) Ir(2) C(12) 166.3(4) 1_555 1_555 1_555 yes
S(1) Ir(2) C(13) 127.7(4) 1_555 1_555 1_555 yes
S(1) Ir(2) C(14) 103.3(3) 1_555 1_555 1_555 yes
S(1) Ir(2) C(15) 109.7(3) 1_555 1_555 1_555 yes
S(2) Ir(2) S(3) 76.61(9) 1_555 1_555 1_555 yes
S(2) Ir(2) C(11) 102.8(4) 1_555 1_555 1_555 yes
S(2) Ir(2) C(12) 116.5(4) 1_555 1_555 1_555 yes
S(2) Ir(2) C(13) 153.6(4) 1_555 1_555 1_555 yes
S(2) Ir(2) C(14) 159.0(3) 1_555 1_555 1_555 yes
S(2) Ir(2) C(15) 121.2(4) 1_555 1_555 1_555 yes
S(3) Ir(2) C(11) 140.8(4) 1_555 1_555 1_555 yes
S(3) Ir(2) C(12) 107.3(4) 1_555 1_555 1_555 yes
S(3) Ir(2) C(13) 99.4(3) 1_555 1_555 1_555 yes
S(3) Ir(2) C(14) 124.1(3) 1_555 1_555 1_555 yes
S(3) Ir(2) C(15) 161.9(3) 1_555 1_555 1_555 yes
C(11) Ir(2) C(12) 37.0(5) 1_555 1_555 1_555 yes
C(11) Ir(2) C(13) 63.7(5) 1_555 1_555 1_555 yes
C(11) Ir(2) C(14) 64.1(4) 1_555 1_555 1_555 yes
C(11) Ir(2) C(15) 38.5(4) 1_555 1_555 1_555 yes
C(12) Ir(2) C(13) 39.0(5) 1_555 1_555 1_555 yes
C(12) Ir(2) C(14) 63.8(4) 1_555 1_555 1_555 yes
C(12) Ir(2) C(15) 63.4(4) 1_555 1_555 1_555 yes
C(13) Ir(2) C(14) 37.2(4) 1_555 1_555 1_555 yes
C(13) Ir(2) C(15) 63.4(4) 1_555 1_555 1_555 yes
C(14) Ir(2) C(15) 38.4(4) 1_555 1_555 1_555 yes
Ir(1) S(1) Ir(2) 88.71(8) 1_555 1_555 1_555 yes
Ir(1) S(1) C(21) 108.7(3) 1_555 1_555 1_555 yes
Ir(2) S(1) C(21) 104.8(3) 1_555 1_555 1_555 yes
Ir(1) S(2) Ir(2) 89.73(9) 1_555 1_555 1_555 yes
Ir(1) S(2) C(23) 109.3(4) 1_555 1_555 1_555 yes
Ir(2) S(2) C(23) 104.1(3) 1_555 1_555 1_555 yes
Ir(1) S(3) Ir(2) 88.56(9) 1_555 1_555 1_555 yes
C(21) O(1) H(32) 110(5) 1_555 1_555 1_555 no
C(30) O(2) C(32) 95(7) 1_555 1_555 1_555 yes
C(31) O(3) C(32) 102(3) 1_555 1_555 1_555 yes
Ir(1) C(1) C(2) 69.4(6) 1_555 1_555 1_555 yes
Ir(1) C(1) C(5) 72.0(6) 1_555 1_555 1_555 yes
Ir(1) C(1) C(6) 127.1(9) 1_555 1_555 1_555 yes
C(2) C(1) C(5) 109.5(10) 1_555 1_555 1_555 yes
C(2) C(1) C(6) 121(1) 1_555 1_555 1_555 yes
C(5) C(1) C(6) 129(1) 1_555 1_555 1_555 yes
Ir(1) C(2) C(1) 71.8(6) 1_555 1_555 1_555 yes
Ir(1) C(2) C(3) 70.7(5) 1_555 1_555 1_555 yes
Ir(1) C(2) C(7) 127.2(9) 1_555 1_555 1_555 yes
C(1) C(2) C(3) 105.2(9) 1_555 1_555 1_555 yes
C(1) C(2) C(7) 128(1) 1_555 1_555 1_555 yes
C(3) C(2) C(7) 126(1) 1_555 1_555 1_555 yes
Ir(1) C(3) C(2) 69.9(6) 1_555 1_555 1_555 yes
Ir(1) C(3) C(4) 72.2(6) 1_555 1_555 1_555 yes
Ir(1) C(3) C(8) 124.7(8) 1_555 1_555 1_555 yes
C(2) C(3) C(4) 109.6(10) 1_555 1_555 1_555 yes
C(2) C(3) C(8) 123(1) 1_555 1_555 1_555 yes
C(4) C(3) C(8) 127(1) 1_555 1_555 1_555 yes
Ir(1) C(4) C(3) 70.3(6) 1_555 1_555 1_555 yes
Ir(1) C(4) C(5) 71.2(6) 1_555 1_555 1_555 yes
Ir(1) C(4) C(9) 125.7(7) 1_555 1_555 1_555 yes
C(3) C(4) C(5) 107.4(10) 1_555 1_555 1_555 yes
C(3) C(4) C(9) 127(1) 1_555 1_555 1_555 yes
C(5) C(4) C(9) 124(1) 1_555 1_555 1_555 yes
Ir(1) C(5) C(1) 70.9(6) 1_555 1_555 1_555 yes
Ir(1) C(5) C(4) 70.4(6) 1_555 1_555 1_555 yes
Ir(1) C(5) C(10) 133.1(8) 1_555 1_555 1_555 yes
C(1) C(5) C(4) 108.3(10) 1_555 1_555 1_555 yes
C(1) C(5) C(10) 126(1) 1_555 1_555 1_555 yes
C(4) C(5) C(10) 124(1) 1_555 1_555 1_555 yes
Ir(2) C(11) C(12) 71.1(7) 1_555 1_555 1_555 yes
Ir(2) C(11) C(15) 70.6(6) 1_555 1_555 1_555 yes
Ir(2) C(11) C(16) 126.5(9) 1_555 1_555 1_555 yes
C(12) C(11) C(15) 108(1) 1_555 1_555 1_555 yes
C(12) C(11) C(16) 125(1) 1_555 1_555 1_555 yes
C(15) C(11) C(16) 126(1) 1_555 1_555 1_555 yes
Ir(2) C(12) C(11) 71.8(7) 1_555 1_555 1_555 yes
Ir(2) C(12) C(13) 69.6(6) 1_555 1_555 1_555 yes
Ir(2) C(12) C(17) 127.3(9) 1_555 1_555 1_555 yes
C(11) C(12) C(13) 107(1) 1_555 1_555 1_555 yes
C(11) C(12) C(17) 128(1) 1_555 1_555 1_555 yes
C(13) C(12) C(17) 123(1) 1_555 1_555 1_555 yes
Ir(2) C(13) C(12) 71.4(7) 1_555 1_555 1_555 yes
Ir(2) C(13) C(14) 72.3(6) 1_555 1_555 1_555 yes
Ir(2) C(13) C(18) 125.0(9) 1_555 1_555 1_555 yes
C(12) C(13) C(14) 108(1) 1_555 1_555 1_555 yes
C(12) C(13) C(18) 126(1) 1_555 1_555 1_555 yes
C(14) C(13) C(18) 124(1) 1_555 1_555 1_555 yes
Ir(2) C(14) C(13) 70.5(6) 1_555 1_555 1_555 yes
Ir(2) C(14) C(15) 71.1(6) 1_555 1_555 1_555 yes
Ir(2) C(14) C(19) 124.1(7) 1_555 1_555 1_555 yes
C(13) C(14) C(15) 108(1) 1_555 1_555 1_555 yes
C(13) C(14) C(19) 126(1) 1_555 1_555 1_555 yes
C(15) C(14) C(19) 125(1) 1_555 1_555 1_555 yes
Ir(2) C(15) C(11) 70.8(6) 1_555 1_555 1_555 yes
Ir(2) C(15) C(14) 70.5(6) 1_555 1_555 1_555 yes
Ir(2) C(15) C(20) 129.8(8) 1_555 1_555 1_555 yes
C(11) C(15) C(14) 107(1) 1_555 1_555 1_555 yes
C(11) C(15) C(20) 127(1) 1_555 1_555 1_555 yes
C(14) C(15) C(20) 125(1) 1_555 1_555 1_555 yes
S(1) C(21) O(1) 110.4(7) 1_555 1_555 1_555 yes
S(1) C(21) C(22) 114.5(7) 1_555 1_555 1_555 yes
S(1) C(21) H(31) 112(4) 1_555 1_555 1_555 no
O(1) C(21) C(22) 105.3(9) 1_555 1_555 1_555 yes
O(1) C(21) H(31) 98(4) 1_555 1_555 1_555 no
C(22) C(21) H(31) 114(4) 1_555 1_555 1_555 no
C(21) C(22) C(23) 117.5(9) 1_555 1_555 1_555 yes
C(21) C(22) H(33) 112(6) 1_555 1_555 1_555 no
C(21) C(22) H(34) 109(5) 1_555 1_555 1_555 no
C(23) C(22) H(33) 103(5) 1_555 1_555 1_555 no
C(23) C(22) H(34) 101(6) 1_555 1_555 1_555 no
H(33) C(22) H(34) 111(8) 1_555 1_555 1_555 no
S(2) C(23) C(22) 112.8(7) 1_555 1_555 1_555 yes
S(2) C(23) C(24) 106.9(7) 1_555 1_555 1_555 yes
S(2) C(23) H(35) 100(5) 1_555 1_555 1_555 no
C(22) C(23) C(24) 114.0(10) 1_555 1_555 1_555 yes
C(22) C(23) H(35) 108(5) 1_555 1_555 1_555 no
C(24) C(23) H(35) 112(5) 1_555 1_555 1_555 no
C(23) C(24) C(25) 118(1) 1_555 1_555 1_555 yes
C(23) C(24) C(29) 123(1) 1_555 1_555 1_555 yes
C(25) C(24) C(29) 117(1) 1_555 1_555 1_555 yes
C(24) C(25) C(26) 120(1) 1_555 1_555 1_555 yes
C(25) C(26) C(27) 119(1) 1_555 1_555 1_555 yes
C(26) C(27) C(28) 119(1) 1_555 1_555 1_555 yes
C(27) C(28) C(29) 123(1) 1_555 1_555 1_555 yes
C(24) C(29) C(28) 119(1) 1_555 1_555 1_555 yes
O(2) C(30) C(31) 118(12) 1_555 1_555 1_555 yes
O(3) C(31) C(30) 100(6) 1_555 1_555 1_555 yes
O(2) C(32) O(3) 87(3) 1_555 1_555 1_555 yes

loop_
_geom_bond_atom_site_label_1
_geom_bond_atom_site_label_2
_geom_bond_distance
_geom_bond_site_symmetry_1
_geom_bond_site_symmetry_2
_geom_bond_publ_flag
Ir(1) S(1) 2.389(2) 1_555 1_555 yes
Ir(1) S(2) 2.371(3) 1_555 1_555 yes
Ir(1) S(3) 2.388(3) 1_555 1_555 yes
Ir(1) C(1) 2.20(1) 1_555 1_555 yes
Ir(1) C(2) 2.164(9) 1_555 1_555 yes
Ir(1) C(3) 2.175(10) 1_555 1_555 yes
Ir(1) C(4) 2.20(1) 1_555 1_555 yes
Ir(1) C(5) 2.21(1) 1_555 1_555 yes
Ir(2) S(1) 2.378(3) 1_555 1_555 yes
Ir(2) S(2) 2.354(3) 1_555 1_555 yes
Ir(2) S(3) 2.386(3) 1_555 1_555 yes
Ir(2) C(11) 2.19(1) 1_555 1_555 yes
Ir(2) C(12) 2.19(1) 1_555 1_555 yes
Ir(2) C(13) 2.16(1) 1_555 1_555 yes
Ir(2) C(14) 2.185(10) 1_555 1_555 yes
Ir(2) C(15) 2.192(10) 1_555 1_555 yes
S(1) C(21) 1.83(1) 1_555 1_555 yes
S(2) C(23) 1.87(1) 1_555 1_555 yes
O(1) C(21) 1.41(1) 1_555 1_555 yes
O(2) C(30) 1.0(1) 1_555 1_555 yes
O(2) C(32) 1.77(7) 1_555 1_555 yes
O(3) C(31) 1.53(4) 1_555 1_555 yes
O(3) C(32) 1.45(3) 1_555 1_555 yes
C(1) C(2) 1.45(1) 1_555 1_555 yes
C(1) C(5) 1.40(1) 1_555 1_555 yes
C(1) C(6) 1.50(2) 1_555 1_555 yes
C(2) C(3) 1.46(1) 1_555 1_555 yes
C(2) C(7) 1.48(1) 1_555 1_555 yes
C(3) C(4) 1.41(1) 1_555 1_555 yes
C(3) C(8) 1.48(1) 1_555 1_555 yes
C(4) C(5) 1.45(1) 1_555 1_555 yes
C(4) C(9) 1.48(1) 1_555 1_555 yes
C(5) C(10) 1.51(1) 1_555 1_555 yes
C(11) C(12) 1.39(2) 1_555 1_555 yes
C(11) C(15) 1.45(2) 1_555 1_555 yes
C(11) C(16) 1.49(2) 1_555 1_555 yes
C(12) C(13) 1.45(2) 1_555 1_555 yes
C(12) C(17) 1.51(2) 1_555 1_555 yes
C(13) C(14) 1.39(1) 1_555 1_555 yes
C(13) C(18) 1.51(2) 1_555 1_555 yes
C(14) C(15) 1.44(2) 1_555 1_555 yes
C(14) C(19) 1.51(2) 1_555 1_555 yes
C(15) C(20) 1.50(2) 1_555 1_555 yes
C(21) C(22) 1.51(1) 1_555 1_555 yes
C(22) C(23) 1.54(2) 1_555 1_555 yes
C(23) C(24) 1.52(1) 1_555 1_555 yes
C(24) C(25) 1.39(2) 1_555 1_555 yes
C(24) C(29) 1.38(2) 1_555 1_555 yes
C(25) C(26) 1.41(2) 1_555 1_555 yes
C(26) C(27) 1.35(2) 1_555 1_555 yes
C(27) C(28) 1.32(2) 1_555 1_555 yes
C(28) C(29) 1.40(2) 1_555 1_555 yes
C(30) C(31) 1.26(10) 1_555 1_555 yes

loop_
_geom_contact_atom_site_label_1
_geom_contact_atom_site_label_2
_geom_contact_distance
_geom_contact_site_symmetry_1
_geom_contact_site_symmetry_2
_geom_contact_publ_flag
Ir(1) Ir(2) 3.3328(6) 1_555 1_555 ?
S(3) O(1) 3.240(8) 1_555 4_555 ?
S(3) H(32) 2.43(9) 1_555 4_555 ?
